data_7015324
loop_
_publ_author_name
'Tandon, Santokh S.'
'Dul, Marie-Claire'
'Lee, John L.'
'Dawe, Louise N.'
'Anwar, Muhammad U.'
'Thompson, Laurence K.'

_publ_section_title
;
 Complexes of ditopic carbo- and thio-carbohydrazone
 ligands--mononuclear, 1D chain, dinuclear and tetranuclear examples.
;
_journal_issue 14
_journal_name_full 'Dalton transactions (Cambridge, England : 2003)'
_journal_page_first 3466
_journal_page_last 3475
_journal_paper_doi 10.1039/c0dt01487g
_journal_volume 40
_journal_year 2011
_chemical_formula_moiety 'C28 H30 N16 Ni4 O20, 1.25(H12 Ni O6), 3(C H4 O), 0.5(H O), 8 (H2 O)'
_chemical_formula_sum 'C31 H73.5 N16 Ni5.25 O39'
_chemical_formula_weight 1602.68
_chemical_name_systematic
;
?
;
_space_group_IT_number 163
_symmetry_cell_setting trigonal
_symmetry_Int_Tables_number 163
_symmetry_space_group_name_Hall '-P 3 2c'
_symmetry_space_group_name_H-M 'P -3 1 c'
_atom_sites_solution_hydrogens geom
_atom_sites_solution_primary direct
_atom_sites_solution_secondary difmap
_audit_creation_method SHELXL-97
_cell_angle_alpha 90.00
_cell_angle_beta 90.00
_cell_angle_gamma 120.00
_cell_formula_units_Z 12
_cell_length_a 28.4916(8)
_cell_length_b 28.4916(8)
_cell_length_c 30.0145(15)
_cell_measurement_reflns_used 63080
_cell_measurement_temperature 153(2)
_cell_measurement_theta_max 29.8218
_cell_measurement_theta_min 1.9711
_cell_volume 21100.6(13)
_computing_cell_refinement 'CrystalClear (Rigaku/MSC Inc., 2005)'
_computing_data_collection 'CrystalClear (Rigaku/MSC Inc., 2005)'
_computing_data_reduction 'CrystalClear (Rigaku/MSC Inc., 2005)'
_computing_molecular_graphics 'CrystalStructure3.7.0(Rigaku/MSC Inc.,2005)'
_computing_publication_material 'CrystalStructure3.7.0(Rigaku/MSC Inc.,2005)'
_computing_structure_refinement 'SHELXL-97 (Sheldrick, 1997)'
_computing_structure_solution 'SHELXS-97 (Sheldrick, 1990)'
_diffrn_ambient_temperature 153(2)
_diffrn_detector_area_resol_mean 14.63
_diffrn_measured_fraction_theta_full 0.998
_diffrn_measured_fraction_theta_max 0.998
_diffrn_measurement_device_type 'Rigaku Saturn'
_diffrn_measurement_method \w
_diffrn_radiation_monochromator 'graphite - Rigaku SHINE'
_diffrn_radiation_source 'fine-focus sealed tube'
_diffrn_radiation_type MoK\a
_diffrn_radiation_wavelength 0.71075
_diffrn_reflns_av_R_equivalents 0.0595
_diffrn_reflns_av_sigmaI/netI 0.0323
_diffrn_reflns_limit_h_max 35
_diffrn_reflns_limit_h_min -35
_diffrn_reflns_limit_k_max 35
_diffrn_reflns_limit_k_min -35
_diffrn_reflns_limit_l_max 37
_diffrn_reflns_limit_l_min -26
_diffrn_reflns_number 146241
_diffrn_reflns_theta_full 26.50
_diffrn_reflns_theta_max 26.50
_diffrn_reflns_theta_min 2.57
_exptl_absorpt_coefficient_mu 1.477
_exptl_absorpt_correction_T_max 0.8984
_exptl_absorpt_correction_T_min 0.7755
_exptl_absorpt_correction_type numerical
_exptl_absorpt_process_details '(T. Higashi, 2000)'
_exptl_crystal_colour 'Light Green'
_exptl_crystal_density_diffrn 1.513
_exptl_crystal_density_method 'not measured'
_exptl_crystal_description Prism
_exptl_crystal_F_000 9966
_exptl_crystal_size_max 0.27
_exptl_crystal_size_mid 0.24
_exptl_crystal_size_min 0.12
_platon_squeeze_details
;
The Platon Squeeze procedure was applied to recover 1717 electrons per
unit cell in seven voids (total volume 7459 ^A^3); that is 143 electrons
per formula unit (with Z=12). Disordered lattice solvent methanol
(approx. 3) and water molecules (approx. 8) were present prior to the
application of Squeeze, however, a good point atom model could not be
achieved. Additionally, in order for the charge of the 0.25-occupancy
[Ni(H2O)6] cation to be balanced, a 0.5-occupancy hydroxide molecule must
additionally be present. The application of Squeeze gave a good
improvement in the data statistics and allowed for a full anisotropic
refinement of the structure.
PLATON Reference : Spek, A.L. (2003), J.Appl.Cryst. 36, 7-13
;
_refine_diff_density_max 1.257
_refine_diff_density_min -1.250
_refine_diff_density_rms 0.097
_refine_ls_extinction_method none
_refine_ls_goodness_of_fit_ref 1.115
_refine_ls_hydrogen_treatment constr
_refine_ls_matrix_type full
_refine_ls_number_parameters 736
_refine_ls_number_reflns 14570
_refine_ls_number_restraints 5
_refine_ls_restrained_S_all 1.125
_refine_ls_R_factor_all 0.0747
_refine_ls_R_factor_gt 0.0675
_refine_ls_shift/su_max 0.001
_refine_ls_shift/su_mean 0.000
_refine_ls_structure_factor_coef Fsqd
_refine_ls_weighting_details 'calc w=1/[\s^2^(Fo^2^)+(0.0860P)^2^+45.8705P] where P=(Fo^2^+2Fc^2^)/3'
_refine_ls_weighting_scheme calc
_refine_ls_wR_factor_gt 0.1735
_refine_ls_wR_factor_ref 0.1797
_reflns_number_gt 13448
_reflns_number_total 14570
_reflns_threshold_expression >2sigma(I)
_cod_data_source_file c0dt01487g.txt
_cod_data_source_block 3
_cod_depositor_comments
;
The following automatic conversions were performed:
'_exptl_absorpt_correction_type' value 'Numerical' changed to 'numerical'
according to '/home/saulius/struct/CIF-dictionaries/cif_core.dic'
dictionary named 'cif_core.dic' version 2.4.1 from 2010-06-29.

Automatic conversion script
Id: cif_fix_enum 1555 2011-01-17 13:19:09Z saulius 
;
_cod_original_formula_sum 'C31 H73.50 N16 Ni5.25 O39'
_cod_database_code 7015324

loop_
_symmetry_equiv_pos_as_xyz
'x, y, z'
'-y, x-y, z'
'-x+y, -x, z'
'y, x, z+1/2'
'x-y, -y, z+1/2'
'-x, -x+y, z+1/2'
'-x, -y, -z'
'y, -x+y, -z'
'x-y, x, -z'
'-y, -x, -z-1/2'
'-x+y, y, -z-1/2'
'x, x-y, -z-1/2'

loop_
_atom_site_label
_atom_site_type_symbol
_atom_site_fract_x
_atom_site_fract_y
_atom_site_fract_z
_atom_site_U_iso_or_equiv
_atom_site_adp_type
_atom_site_occupancy
_atom_site_symmetry_multiplicity
_atom_site_calc_flag
_atom_site_refinement_flags
_atom_site_disorder_assembly
_atom_site_disorder_group
Ni1 Ni 0.61969(2) 1.01750(2) 0.38028(2) 0.03642(15) Uani 1 1 d . . .
Ni2 Ni 0.616377(19) 1.027327(19) 0.513916(17) 0.02703(13) Uani 1 1 d . . .
Ni3 Ni 0.65983(2) 0.91107(2) 0.521836(18) 0.03050(14) Uani 1 1 d . . .
Ni4 Ni 0.62372(2) 0.88085(2) 0.396609(19) 0.03507(15) Uani 1 1 d . . .
Ni5 Ni 0.65388(3) 0.95097(3) 0.20348(2) 0.0567(2) Uani 1 1 d . . .
Ni6 Ni 0.43688(3) 0.87375(7) 0.7500 0.0505(5) Uani 0.50 2 d SPD . .
O1 O 0.61265(16) 1.00772(17) 0.31177(11) 0.0535(9) Uani 1 1 d . . .
O2 O 0.5485(2) 0.9741(3) 0.25962(14) 0.0967(19) Uani 1 1 d . . .
O3 O 0.58978(11) 1.00302(11) 0.44769(9) 0.0302(6) Uani 1 1 d . . .
O4 O 0.55518(13) 0.96750(13) 0.63608(10) 0.0420(7) Uani 1 1 d . . .
O5 O 0.61246(11) 1.01852(12) 0.58238(10) 0.0342(6) Uani 1 1 d . . .
O6 O 0.60207(11) 1.09100(11) 0.51307(10) 0.0311(6) Uani 1 1 d . . .
O7 O 0.64537(13) 1.18082(12) 0.50254(14) 0.0493(9) Uani 1 1 d . . .
O8 O 0.66787(10) 0.99115(10) 0.51099(9) 0.0285(6) Uani 1 1 d . . .
O9 O 0.76570(14) 0.85581(13) 0.50762(17) 0.0636(12) Uani 1 1 d . . .
O10 O 0.68732(11) 0.85455(11) 0.51593(11) 0.0365(7) Uani 1 1 d . . .
O11 O 0.67677(12) 0.92268(12) 0.58834(11) 0.0404(7) Uani 1 1 d . . .
O12 O 0.63497(16) 0.90041(15) 0.65413(12) 0.0558(9) Uani 1 1 d . . .
O13 O 0.61245(11) 0.88329(11) 0.46525(10) 0.0328(6) Uani 1 1 d . . .
O14 O 0.5271(2) 0.8342(2) 0.28801(15) 0.105(2) Uani 1 1 d . . .
O15 O 0.60097(15) 0.86763(14) 0.33020(11) 0.0502(8) Uani 1 1 d . . .
O16 O 0.63114(14) 0.81177(13) 0.40290(11) 0.0442(8) Uani 1 1 d . . .
O17 O 0.69556(15) 0.78946(13) 0.41130(13) 0.0508(8) Uani 1 1 d . . .
O18 O 0.65168(11) 0.96443(11) 0.38944(10) 0.0353(6) Uani 1 1 d . . .
O19 O 0.6881(2) 1.17996(18) 0.3627(2) 0.116(2) Uani 1 1 d . . .
O20 O 0.62604(16) 1.09339(15) 0.37345(15) 0.0597(10) Uani 1 1 d . . .
O21 O 0.6823(2) 0.8972(2) 0.20105(14) 0.0783(14) Uani 1 1 d . . .
O22 O 0.63098(17) 1.00780(18) 0.20563(12) 0.0583(10) Uani 1 1 d . . .
O23 O 0.57456(18) 0.88883(18) 0.20812(13) 0.0643(10) Uani 1 1 d . . .
O24 O 0.66164(16) 0.95596(17) 0.27337(12) 0.0579(10) Uani 1 1 d . . .
O25 O 0.73263(17) 1.0153(2) 0.19844(14) 0.0766(13) Uani 1 1 d . . .
O26 O 0.6452(2) 0.9464(2) 0.13628(13) 0.0763(14) Uani 1 1 d . . .
O27 O 0.4552(5) 0.9393(6) 0.7892(5) 0.040(3) Uani 0.25 1 d P A 1
O28 O 0.4081(6) 0.8329(6) 0.6887(5) 0.052(3) Uani 0.25 1 d P A 1
O29 O 0.4809(6) 0.8445(6) 0.7596(5) 0.049(3) Uani 0.25 1 d P A 1
O30 O 0.4564(5) 0.9154(5) 0.8107(4) 0.036(3) Uani 0.25 1 d PD A 2
O31 O 0.4377(7) 0.8101(5) 0.7154(5) 0.066(4) Uani 0.25 1 d PD A 2
O32 O 0.5224(4) 0.8964(5) 0.7616(4) 0.038(3) Uani 0.25 1 d PD A 2
N1 N 0.54053(15) 0.96862(15) 0.37351(12) 0.0373(8) Uani 1 1 d . . .
N2 N 0.50786(14) 0.94861(14) 0.41031(12) 0.0341(7) Uani 1 1 d . . .
N3 N 0.51100(13) 0.94865(13) 0.48536(11) 0.0292(7) Uani 1 1 d . . .
H4 H 0.4761 0.9251 0.4862 0.035 Uiso 1 1 calc R . .
N4 N 0.54112(13) 0.96814(13) 0.52276(11) 0.0281(7) Uani 1 1 d . . .
N5 N 0.69073(13) 1.08972(13) 0.50243(12) 0.0285(7) Uani 1 1 d . . .
N6 N 0.73172(13) 1.07869(13) 0.49725(12) 0.0296(7) Uani 1 1 d . . .
H11 H 0.7651 1.1037 0.4906 0.036 Uiso 1 1 calc R . .
N7 N 0.75497(13) 1.01252(12) 0.49928(13) 0.0328(8) Uani 1 1 d . . .
H12 H 0.7891 1.0365 0.4939 0.039 Uiso 1 1 calc R . .
N8 N 0.73692(13) 0.95851(13) 0.50417(13) 0.0329(8) Uani 1 1 d . . .
N9 N 0.58625(13) 0.87303(13) 0.54688(12) 0.0316(7) Uani 1 1 d . . .
N10 N 0.54256(13) 0.85051(13) 0.51800(11) 0.0299(7) Uani 1 1 d . . .
N11 N 0.52381(14) 0.83919(15) 0.44340(13) 0.0377(8) Uani 1 1 d . . .
H19 H 0.4887 0.8225 0.4487 0.045 Uiso 1 1 calc R . .
N12 N 0.54416(15) 0.84702(14) 0.40204(13) 0.0381(8) Uani 1 1 d . . .
N13 N 0.70388(15) 0.91271(15) 0.39388(13) 0.0392(8) Uani 1 1 d . . .
N14 N 0.73373(15) 0.96702(15) 0.38902(15) 0.0451(10) Uani 1 1 d . . .
H26 H 0.7693 0.9848 0.3870 0.054 Uiso 1 1 calc R . .
N15 N 0.73264(16) 1.04547(16) 0.38394(16) 0.0493(10) Uani 1 1 d . . .
H27 H 0.7683 1.0645 0.3832 0.059 Uiso 1 1 calc R . .
N16 N 0.69935(16) 1.06668(15) 0.38151(14) 0.0415(9) Uani 1 1 d . . .
C1 C 0.5624(3) 0.9808(3) 0.29955(17) 0.0596(15) Uani 1 1 d . . .
C2 C 0.5203(2) 0.9572(2) 0.33454(16) 0.0450(11) Uani 1 1 d . . .
C3 C 0.4621(2) 0.9241(3) 0.3231(2) 0.0660(16) Uani 1 1 d . . .
H1 H 0.4527 0.8862 0.3193 0.079 Uiso 1 1 calc R . .
H2 H 0.4550 0.9374 0.2953 0.079 Uiso 1 1 calc R . .
H3 H 0.4402 0.9267 0.3471 0.079 Uiso 1 1 calc R . .
C4 C 0.53850(15) 0.96805(16) 0.44591(13) 0.0287(8) Uani 1 1 d . . .
C5 C 0.46704(17) 0.90863(18) 0.57266(15) 0.0383(10) Uani 1 1 d . . .
H5 H 0.4529 0.8826 0.5480 0.046 Uiso 1 1 calc R . .
H6 H 0.4438 0.9246 0.5770 0.046 Uiso 1 1 calc R . .
H7 H 0.4674 0.8899 0.6000 0.046 Uiso 1 1 calc R . .
C6 C 0.52297(15) 0.95207(16) 0.56215(14) 0.0298(8) Uani 1 1 d . . .
C7 C 0.56614(17) 0.98119(17) 0.59661(14) 0.0340(9) Uani 1 1 d . . .
C8 C 0.64387(16) 1.13705(16) 0.50565(15) 0.0346(9) Uani 1 1 d . . .
C9 C 0.69714(16) 1.13733(16) 0.49932(15) 0.0318(8) Uani 1 1 d . . .
C10 C 0.74880(18) 1.18814(17) 0.4915(2) 0.0464(12) Uani 1 1 d . . .
H8 H 0.7654 1.2044 0.5202 0.056 Uiso 1 1 calc R . .
H9 H 0.7418 1.2135 0.4746 0.056 Uiso 1 1 calc R . .
H10 H 0.7734 1.1802 0.4746 0.056 Uiso 1 1 calc R . .
C11 C 0.71643(15) 1.02577(15) 0.50327(14) 0.0293(8) Uani 1 1 d . . .
C12 C 0.82854(19) 0.9705(2) 0.5019(2) 0.0632(17) Uani 1 1 d . . .
H13 H 0.8417 1.0063 0.5153 0.076 Uiso 1 1 calc R . .
H14 H 0.8398 0.9747 0.4706 0.076 Uiso 1 1 calc R . .
H15 H 0.8438 0.9513 0.5181 0.076 Uiso 1 1 calc R . .
C13 C 0.76883(17) 0.93909(17) 0.50462(18) 0.0406(10) Uani 1 1 d . . .
C14 C 0.73794(17) 0.87813(17) 0.51016(18) 0.0413(11) Uani 1 1 d . . .
C15 C 0.6347(2) 0.89953(18) 0.61268(16) 0.0400(10) Uani 1 1 d . . .
C16 C 0.58083(18) 0.86885(17) 0.58930(15) 0.0368(9) Uani 1 1 d . . .
C17 C 0.5287(2) 0.8379(2) 0.61446(18) 0.0486(12) Uani 1 1 d . . .
H16 H 0.5356 0.8260 0.6431 0.058 Uiso 1 1 calc R . .
H17 H 0.5032 0.8062 0.5971 0.058 Uiso 1 1 calc R . .
H18 H 0.5131 0.8612 0.6197 0.058 Uiso 1 1 calc R . .
C18 C 0.56179(16) 0.85914(15) 0.47712(15) 0.0332(9) Uani 1 1 d . . .
C19 C 0.4546(3) 0.8011(3) 0.3653(2) 0.087(2) Uani 1 1 d . . .
H20 H 0.4411 0.7620 0.3667 0.104 Uiso 1 1 calc R . .
H21 H 0.4422 0.8095 0.3375 0.104 Uiso 1 1 calc R . .
H22 H 0.4407 0.8119 0.3908 0.104 Uiso 1 1 calc R . .
C20 C 0.5149(2) 0.8310(2) 0.36644(19) 0.0567(14) Uani 1 1 d . . .
C21 C 0.5507(3) 0.8451(2) 0.32528(19) 0.0631(16) Uani 1 1 d . . .
C22 C 0.6801(2) 0.82263(18) 0.40426(16) 0.0417(10) Uani 1 1 d . . .
C23 C 0.7234(2) 0.88093(19) 0.39717(17) 0.0446(11) Uani 1 1 d . . .
C24 C 0.7818(2) 0.8973(2) 0.3944(3) 0.0660(17) Uani 1 1 d . . .
H23 H 0.7887 0.8730 0.4129 0.079 Uiso 1 1 calc R . .
H24 H 0.8040 0.9346 0.4051 0.079 Uiso 1 1 calc R . .
H25 H 0.7913 0.8949 0.3634 0.079 Uiso 1 1 calc R . .
C25 C 0.70359(17) 0.99134(18) 0.38757(16) 0.0394(10) Uani 1 1 d . . .
C26 C 0.7770(2) 1.1582(2) 0.3710(3) 0.0737(19) Uani 1 1 d . . .
H28 H 0.7965 1.1405 0.3595 0.088 Uiso 1 1 calc R . .
H29 H 0.7915 1.1739 0.4003 0.088 Uiso 1 1 calc R . .
H30 H 0.7817 1.1869 0.3504 0.088 Uiso 1 1 calc R . .
C27 C 0.7182(2) 1.1174(2) 0.3751(2) 0.0544(13) Uani 1 1 d . . .
C28 C 0.6746(2) 1.1313(2) 0.3706(2) 0.0626(16) Uani 1 1 d . . .

loop_
_atom_site_aniso_label
_atom_site_aniso_U_11
_atom_site_aniso_U_22
_atom_site_aniso_U_33
_atom_site_aniso_U_23
_atom_site_aniso_U_13
_atom_site_aniso_U_12
Ni1 0.0324(3) 0.0330(3) 0.0446(3) 0.0055(2) 0.0057(2) 0.0169(2)
Ni2 0.0201(2) 0.0213(2) 0.0390(3) -0.00100(19) -0.00204(19) 0.00975(19)
Ni3 0.0224(2) 0.0206(2) 0.0466(3) -0.0010(2) -0.0017(2) 0.0094(2)
Ni4 0.0321(3) 0.0272(3) 0.0436(3) -0.0006(2) 0.0015(2) 0.0131(2)
Ni5 0.0649(5) 0.0782(5) 0.0448(4) 0.0116(3) 0.0034(3) 0.0491(4)
Ni6 0.0716(10) 0.0285(8) 0.0371(9) 0.000 0.0072(8) 0.0142(4)
O1 0.057(2) 0.072(3) 0.0418(18) 0.0127(17) 0.0107(16) 0.040(2)
O2 0.087(3) 0.174(6) 0.037(2) 0.016(3) 0.004(2) 0.072(4)
O3 0.0230(13) 0.0275(14) 0.0387(15) -0.0001(11) -0.0005(11) 0.0115(11)
O4 0.0378(17) 0.0426(18) 0.0398(17) 0.0007(13) -0.0035(13) 0.0157(14)
O5 0.0252(14) 0.0363(16) 0.0386(15) -0.0034(12) -0.0043(12) 0.0134(12)
O6 0.0234(13) 0.0256(14) 0.0457(16) -0.0026(12) -0.0026(11) 0.0133(12)
O7 0.0338(17) 0.0253(15) 0.093(3) 0.0019(16) 0.0032(17) 0.0177(13)
O8 0.0205(13) 0.0198(12) 0.0462(16) 0.0024(11) -0.0001(11) 0.0108(11)
O9 0.0319(17) 0.0217(16) 0.139(4) -0.0027(19) -0.005(2) 0.0146(14)
O10 0.0277(15) 0.0213(13) 0.0588(19) 0.0034(13) -0.0024(13) 0.0111(12)
O11 0.0347(16) 0.0335(16) 0.0461(17) -0.0016(13) -0.0045(13) 0.0119(13)
O12 0.058(2) 0.052(2) 0.050(2) -0.0048(17) -0.0048(17) 0.0215(18)
O13 0.0240(13) 0.0239(14) 0.0470(17) 0.0020(12) 0.0015(12) 0.0094(11)
O14 0.085(3) 0.108(4) 0.052(3) 0.017(3) -0.022(2) -0.005(3)
O15 0.052(2) 0.0410(19) 0.0461(19) 0.0012(15) -0.0031(16) 0.0149(17)
O16 0.0484(19) 0.0320(16) 0.0532(19) 0.0012(14) 0.0064(15) 0.0209(15)
O17 0.055(2) 0.0351(18) 0.065(2) -0.0015(15) -0.0051(17) 0.0246(16)
O18 0.0271(14) 0.0282(14) 0.0477(17) 0.0025(12) 0.0035(12) 0.0116(12)
O19 0.103(4) 0.045(3) 0.216(7) 0.049(3) 0.072(4) 0.049(3)
O20 0.056(2) 0.043(2) 0.090(3) 0.0243(19) 0.023(2) 0.0323(19)
O21 0.109(4) 0.105(4) 0.061(3) 0.016(2) 0.007(2) 0.084(3)
O22 0.067(2) 0.078(3) 0.0429(19) 0.0044(18) -0.0004(17) 0.047(2)
O23 0.070(3) 0.074(3) 0.051(2) -0.0043(19) -0.0020(19) 0.037(2)
O24 0.062(2) 0.075(3) 0.0433(19) 0.0105(18) -0.0004(17) 0.039(2)
O25 0.055(2) 0.100(4) 0.054(2) 0.017(2) 0.0061(19) 0.024(2)
O26 0.113(4) 0.125(4) 0.041(2) 0.012(2) 0.005(2) 0.097(4)
O27 0.035(7) 0.039(7) 0.044(7) -0.025(6) -0.002(5) 0.017(6)
O28 0.060(9) 0.051(8) 0.055(8) -0.013(7) -0.006(7) 0.035(7)
O29 0.055(8) 0.046(8) 0.055(8) -0.002(6) -0.008(7) 0.034(7)
O30 0.037(7) 0.026(6) 0.055(8) 0.001(6) 0.006(6) 0.024(5)
O31 0.075(11) 0.040(8) 0.077(11) -0.001(7) 0.021(9) 0.024(8)
O32 0.033(6) 0.033(6) 0.046(7) -0.010(5) 0.011(5) 0.016(5)
N1 0.038(2) 0.040(2) 0.0373(19) 0.0022(15) -0.0030(15) 0.0226(17)
N2 0.0290(17) 0.0352(18) 0.0370(18) -0.0024(15) -0.0010(14) 0.0152(15)
N3 0.0200(15) 0.0261(16) 0.0378(18) -0.0008(13) -0.0019(13) 0.0087(13)
N4 0.0210(15) 0.0248(16) 0.0382(18) 0.0006(13) -0.0010(13) 0.0112(13)
N5 0.0214(15) 0.0215(15) 0.0434(19) -0.0030(13) -0.0034(13) 0.0112(13)
N6 0.0197(15) 0.0190(15) 0.049(2) 0.0002(14) 0.0006(14) 0.0085(13)
N7 0.0176(15) 0.0143(14) 0.063(2) -0.0012(14) -0.0012(15) 0.0056(12)
N8 0.0264(17) 0.0182(15) 0.053(2) -0.0041(14) -0.0025(15) 0.0105(13)
N9 0.0279(17) 0.0196(15) 0.048(2) 0.0002(14) -0.0005(14) 0.0122(14)
N10 0.0226(16) 0.0265(16) 0.0390(18) 0.0022(14) 0.0014(13) 0.0112(14)
N11 0.0248(17) 0.0333(19) 0.047(2) 0.0032(16) -0.0001(15) 0.0086(15)
N12 0.0346(19) 0.0280(18) 0.046(2) 0.0001(15) -0.0054(16) 0.0117(15)
N13 0.038(2) 0.0337(19) 0.050(2) 0.0044(16) 0.0027(16) 0.0208(17)
N14 0.0274(18) 0.0285(19) 0.074(3) 0.0049(18) 0.0070(18) 0.0097(15)
N15 0.0294(19) 0.031(2) 0.081(3) 0.0007(19) 0.0067(19) 0.0103(16)
N16 0.036(2) 0.0286(18) 0.061(2) 0.0087(17) 0.0110(18) 0.0168(16)
C1 0.064(4) 0.094(5) 0.037(3) 0.002(3) -0.005(2) 0.052(4)
C2 0.049(3) 0.059(3) 0.038(2) 0.003(2) -0.004(2) 0.036(3)
C3 0.056(3) 0.088(5) 0.061(3) -0.019(3) -0.023(3) 0.041(3)
C4 0.0240(18) 0.0276(19) 0.038(2) 0.0002(15) -0.0035(15) 0.0157(16)
C5 0.032(2) 0.041(2) 0.042(2) 0.0096(19) 0.0019(18) 0.0181(19)
C6 0.0230(18) 0.0247(18) 0.045(2) -0.0026(16) -0.0051(16) 0.0142(16)
C7 0.036(2) 0.034(2) 0.038(2) -0.0008(17) -0.0019(17) 0.0218(19)
C8 0.0249(19) 0.026(2) 0.052(2) -0.0024(18) -0.0042(17) 0.0126(17)
C9 0.0242(19) 0.0233(19) 0.048(2) -0.0051(17) -0.0054(17) 0.0119(16)
C10 0.029(2) 0.023(2) 0.086(4) 0.002(2) 0.001(2) 0.0125(18)
C11 0.0218(18) 0.0207(18) 0.043(2) -0.0047(15) -0.0040(16) 0.0090(15)
C12 0.030(2) 0.029(2) 0.134(6) 0.000(3) 0.003(3) 0.017(2)
C13 0.023(2) 0.023(2) 0.074(3) -0.005(2) -0.007(2) 0.0101(17)
C14 0.028(2) 0.024(2) 0.073(3) 0.000(2) -0.006(2) 0.0140(18)
C15 0.047(3) 0.028(2) 0.048(3) -0.0062(18) -0.006(2) 0.020(2)
C16 0.037(2) 0.030(2) 0.048(3) 0.0048(18) 0.0056(19) 0.0200(19)
C17 0.042(3) 0.046(3) 0.063(3) 0.017(2) 0.014(2) 0.026(2)
C18 0.030(2) 0.0182(17) 0.054(3) -0.0025(17) -0.0049(18) 0.0142(16)
C19 0.049(3) 0.096(5) 0.070(4) 0.023(4) -0.017(3) 0.002(3)
C20 0.048(3) 0.045(3) 0.060(3) 0.010(2) -0.011(2) 0.010(2)
C21 0.074(4) 0.043(3) 0.050(3) 0.009(2) -0.010(3) 0.013(3)
C22 0.052(3) 0.031(2) 0.045(2) 0.0010(18) 0.005(2) 0.023(2)
C23 0.042(3) 0.038(2) 0.059(3) 0.008(2) 0.012(2) 0.025(2)
C24 0.047(3) 0.051(3) 0.108(5) 0.011(3) 0.008(3) 0.031(3)
C25 0.028(2) 0.034(2) 0.053(3) -0.0022(19) 0.0026(18) 0.0134(18)
C26 0.053(3) 0.025(2) 0.129(6) 0.006(3) 0.014(4) 0.009(2)
C27 0.054(3) 0.037(3) 0.069(4) 0.007(2) 0.014(3) 0.021(2)
C28 0.059(3) 0.043(3) 0.093(4) 0.018(3) 0.031(3) 0.031(3)

loop_
_atom_type_symbol
_atom_type_description
_atom_type_scat_dispersion_real
_atom_type_scat_dispersion_imag
_atom_type_scat_source
C C 0.0033 0.0016 'International Tables Vol C Tables 4.2.6.8 and 6.1.1.4'
H H 0.0000 0.0000 'International Tables Vol C Tables 4.2.6.8 and 6.1.1.4'
N N 0.0061 0.0033 'International Tables Vol C Tables 4.2.6.8 and 6.1.1.4'
Ni Ni 0.3393 1.1124 'International Tables Vol C Tables 4.2.6.8 and 6.1.1.4'
O O 0.0106 0.0060 'International Tables Vol C Tables 4.2.6.8 and 6.1.1.4'

loop_
_geom_angle_atom_site_label_1
_geom_angle_atom_site_label_2
_geom_angle_atom_site_label_3
_geom_angle
_geom_angle_site_symmetry_1
_geom_angle_site_symmetry_3
_geom_angle_publ_flag
N1 Ni1 N16 175.19(16) . . ?
N1 Ni1 O1 78.71(15) . . ?
N16 Ni1 O1 96.49(17) . . ?
N1 Ni1 O20 101.34(15) . . ?
N16 Ni1 O20 78.12(15) . . ?
O1 Ni1 O20 89.67(17) . . ?
N1 Ni1 O18 104.72(13) . . ?
N16 Ni1 O18 75.84(13) . . ?
O1 Ni1 O18 94.55(13) . . ?
O20 Ni1 O18 153.93(14) . . ?
N1 Ni1 O3 76.07(13) . . ?
N16 Ni1 O3 108.73(14) . . ?
O1 Ni1 O3 154.75(14) . . ?
O20 Ni1 O3 96.42(14) . . ?
O18 Ni1 O3 90.66(11) . . ?
N4 Ni2 N5 176.25(14) . . ?
N4 Ni2 O6 98.40(12) . . ?
N5 Ni2 O6 78.59(12) . . ?
N4 Ni2 O5 78.05(13) . . ?
N5 Ni2 O5 104.37(13) . . ?
O6 Ni2 O5 95.58(12) . . ?
N4 Ni2 O3 77.79(12) . . ?
N5 Ni2 O3 100.12(13) . . ?
O6 Ni2 O3 94.65(11) . . ?
O5 Ni2 O3 154.88(11) . . ?
N4 Ni2 O8 107.60(12) . . ?
N5 Ni2 O8 75.45(11) . . ?
O6 Ni2 O8 153.99(11) . . ?
O5 Ni2 O8 89.48(11) . . ?
O3 Ni2 O8 91.31(10) . . ?
N9 Ni3 N8 170.68(15) . . ?
N9 Ni3 O11 79.39(14) . . ?
N8 Ni3 O11 93.40(14) . . ?
N9 Ni3 O13 77.90(13) . . ?
N8 Ni3 O13 109.21(14) . . ?
O11 Ni3 O13 157.29(12) . . ?
N9 Ni3 O10 108.08(12) . . ?
N8 Ni3 O10 78.02(12) . . ?
O11 Ni3 O10 93.31(13) . . ?
O13 Ni3 O10 93.38(12) . . ?
N9 Ni3 O8 99.07(12) . . ?
N8 Ni3 O8 75.47(12) . . ?
O11 Ni3 O8 94.76(12) . . ?
O13 Ni3 O8 89.14(11) . . ?
O10 Ni3 O8 152.67(11) . . ?
N12 Ni4 N13 177.01(16) . . ?
N12 Ni4 O15 79.19(15) . . ?
N13 Ni4 O15 103.08(16) . . ?
N12 Ni4 O16 99.47(14) . . ?
N13 Ni4 O16 78.48(14) . . ?
O15 Ni4 O16 94.90(14) . . ?
N12 Ni4 O13 77.13(13) . . ?
N13 Ni4 O13 100.68(14) . . ?
O15 Ni4 O13 156.15(13) . . ?
O16 Ni4 O13 91.82(12) . . ?
N12 Ni4 O18 104.62(13) . . ?
N13 Ni4 O18 77.40(13) . . ?
O15 Ni4 O18 90.82(13) . . ?
O16 Ni4 O18 155.88(13) . . ?
O13 Ni4 O18 92.33(11) . . ?
O22 Ni5 O26 90.29(16) . . ?
O22 Ni5 O21 176.3(2) . . ?
O26 Ni5 O21 89.87(17) . . ?
O22 Ni5 O23 91.80(17) . . ?
O26 Ni5 O23 88.09(19) . . ?
O21 Ni5 O23 91.9(2) . . ?
O22 Ni5 O25 86.3(2) . . ?
O26 Ni5 O25 91.5(2) . . ?
O21 Ni5 O25 90.0(2) . . ?
O23 Ni5 O25 178.0(2) . . ?
O22 Ni5 O24 88.81(15) . . ?
O26 Ni5 O24 178.94(16) . . ?
O21 Ni5 O24 91.05(16) . . ?
O23 Ni5 O24 91.36(16) . . ?
O25 Ni5 O24 88.99(16) . . ?
O29 Ni6 O29 133.8(9) . 11_557 ?
O29 Ni6 O27 113.7(6) . . ?
O29 Ni6 O27 102.6(6) 11_557 . ?
O29 Ni6 O27 102.6(6) . 11_557 ?
O29 Ni6 O27 113.7(6) 11_557 11_557 ?
O27 Ni6 O27 75.3(9) . 11_557 ?
O29 Ni6 O30 108.3(6) . 11_557 ?
O29 Ni6 O30 94.1(5) 11_557 11_557 ?
O27 Ni6 O30 96.7(7) . 11_557 ?
O27 Ni6 O30 26.5(5) 11_557 11_557 ?
O29 Ni6 O30 94.1(5) . . ?
O29 Ni6 O30 108.3(6) 11_557 . ?
O27 Ni6 O30 26.5(5) . . ?
O27 Ni6 O30 96.7(7) 11_557 . ?
O30 Ni6 O30 121.2(7) 11_557 . ?
O29 Ni6 O31 52.0(7) . . ?
O29 Ni6 O31 91.7(7) 11_557 . ?
O27 Ni6 O31 165.2(6) . . ?
O27 Ni6 O31 102.5(6) 11_557 . ?
O30 Ni6 O31 85.9(6) 11_557 . ?
O30 Ni6 O31 143.7(6) . . ?
O29 Ni6 O31 91.7(7) . 11_557 ?
O29 Ni6 O31 52.0(7) 11_557 11_557 ?
O27 Ni6 O31 102.5(6) . 11_557 ?
O27 Ni6 O31 165.2(6) 11_557 11_557 ?
O30 Ni6 O31 143.7(6) 11_557 11_557 ?
O30 Ni6 O31 85.9(6) . 11_557 ?
O31 Ni6 O31 83.2(9) . 11_557 ?
O29 Ni6 O28 93.0(6) . . ?
O29 Ni6 O28 64.8(6) 11_557 . ?
O27 Ni6 O28 149.0(6) . . ?
O27 Ni6 O28 84.1(6) 11_557 . ?
O30 Ni6 O28 58.5(6) 11_557 . ?
O30 Ni6 O28 172.5(5) . . ?
O31 Ni6 O28 42.4(6) . . ?
O31 Ni6 O28 91.4(7) 11_557 . ?
O29 Ni6 O28 64.8(6) . 11_557 ?
O29 Ni6 O28 93.0(6) 11_557 11_557 ?
O27 Ni6 O28 84.1(6) . 11_557 ?
O27 Ni6 O28 149.0(6) 11_557 11_557 ?
O30 Ni6 O28 172.5(5) 11_557 11_557 ?
O30 Ni6 O28 58.5(6) . 11_557 ?
O31 Ni6 O28 91.4(6) . 11_557 ?
O31 Ni6 O28 42.4(6) 11_557 11_557 ?
O28 Ni6 O28 123.0(8) . 11_557 ?
O29 Ni6 O32 171.5(6) . 11_557 ?
O29 Ni6 O32 37.7(5) 11_557 11_557 ?
O27 Ni6 O32 72.5(5) . 11_557 ?
O27 Ni6 O32 84.3(5) 11_557 11_557 ?
O30 Ni6 O32 75.8(4) 11_557 11_557 ?
O30 Ni6 O32 89.8(5) . 11_557 ?
O31 Ni6 O32 122.2(6) . 11_557 ?
O31 Ni6 O32 81.1(6) 11_557 11_557 ?
O28 Ni6 O32 82.8(5) . 11_557 ?
O28 Ni6 O32 111.5(5) 11_557 11_557 ?
O29 Ni6 O32 37.7(5) . . ?
O29 Ni6 O32 171.5(6) 11_557 . ?
O27 Ni6 O32 84.3(5) . . ?
O27 Ni6 O32 72.5(5) 11_557 . ?
O30 Ni6 O32 89.8(5) 11_557 . ?
O30 Ni6 O32 75.8(4) . . ?
O31 Ni6 O32 81.0(5) . . ?
O31 Ni6 O32 122.2(6) 11_557 . ?
O28 Ni6 O32 111.5(5) . . ?
O28 Ni6 O32 82.8(5) 11_557 . ?
O32 Ni6 O32 150.8(6) 11_557 . ?
C1 O1 Ni1 111.4(3) . . ?
C4 O3 Ni2 111.9(2) . . ?
C4 O3 Ni1 107.2(2) . . ?
Ni2 O3 Ni1 140.98(14) . . ?
C7 O5 Ni2 113.7(3) . . ?
C8 O6 Ni2 114.6(2) . . ?
C11 O8 Ni2 112.0(2) . . ?
C11 O8 Ni3 110.2(2) . . ?
Ni2 O8 Ni3 137.73(13) . . ?
C14 O10 Ni3 111.4(3) . . ?
C15 O11 Ni3 113.1(3) . . ?
C18 O13 Ni3 108.5(3) . . ?
C18 O13 Ni4 113.6(3) . . ?
Ni3 O13 Ni4 137.81(14) . . ?
C21 O15 Ni4 112.4(4) . . ?
C22 O16 Ni4 112.9(3) . . ?
C25 O18 Ni4 110.5(3) . . ?
C25 O18 Ni1 110.1(3) . . ?
Ni4 O18 Ni1 139.22(14) . . ?
C28 O20 Ni1 112.6(3) . . ?
C2 N1 N2 120.5(4) . . ?
C2 N1 Ni1 119.0(3) . . ?
N2 N1 Ni1 120.5(3) . . ?
C4 N2 N1 108.0(3) . . ?
N4 N3 C4 115.7(3) . . ?
N4 N3 H4 122.2 . . ?
C4 N3 H4 122.2 . . ?
C6 N4 N3 124.1(3) . . ?
C6 N4 Ni2 120.1(3) . . ?
N3 N4 Ni2 115.7(2) . . ?
C9 N5 N6 123.5(3) . . ?
C9 N5 Ni2 118.8(3) . . ?
N6 N5 Ni2 117.7(2) . . ?
C11 N6 N5 113.9(3) . . ?
C11 N6 H11 123.0 . . ?
N5 N6 H11 123.0 . . ?
C11 N7 N8 114.2(3) . . ?
C11 N7 H12 122.9 . . ?
N8 N7 H12 122.9 . . ?
C13 N8 N7 122.7(3) . . ?
C13 N8 Ni3 119.0(3) . . ?
N7 N8 Ni3 117.4(2) . . ?
C16 N9 N10 122.7(4) . . ?
C16 N9 Ni3 118.5(3) . . ?
N10 N9 Ni3 118.7(3) . . ?
C18 N10 N9 107.7(3) . . ?
N12 N11 C18 115.2(4) . . ?
N12 N11 H19 122.4 . . ?
C18 N11 H19 122.4 . . ?
C20 N12 N11 123.9(4) . . ?
C20 N12 Ni4 119.0(4) . . ?
N11 N12 Ni4 116.9(3) . . ?
C23 N13 N14 124.8(4) . . ?
C23 N13 Ni4 118.6(3) . . ?
N14 N13 Ni4 116.6(3) . . ?
C25 N14 N13 113.2(4) . . ?
C25 N14 H26 123.4 . . ?
N13 N14 H26 123.4 . . ?
C25 N15 N16 110.5(4) . . ?
C25 N15 H27 124.8 . . ?
N16 N15 H27 124.8 . . ?
C27 N16 N15 121.2(4) . . ?
C27 N16 Ni1 118.8(4) . . ?
N15 N16 Ni1 119.6(3) . . ?
O2 C1 O1 122.5(6) . . ?
O2 C1 C2 119.2(6) . . ?
O1 C1 C2 118.3(4) . . ?
N1 C2 C3 126.6(5) . . ?
N1 C2 C1 112.0(5) . . ?
C3 C2 C1 121.4(5) . . ?
C2 C3 H1 109.5 . . ?
C2 C3 H2 109.5 . . ?
H1 C3 H2 109.5 . . ?
C2 C3 H3 109.5 . . ?
H1 C3 H3 109.5 . . ?
H2 C3 H3 109.5 . . ?
O3 C4 N2 127.9(4) . . ?
O3 C4 N3 118.1(3) . . ?
N2 C4 N3 114.0(3) . . ?
C6 C5 H5 109.5 . . ?
C6 C5 H6 109.5 . . ?
H5 C5 H6 109.5 . . ?
C6 C5 H7 109.5 . . ?
H5 C5 H7 109.5 . . ?
H6 C5 H7 109.5 . . ?
N4 C6 C5 124.6(4) . . ?
N4 C6 C7 111.5(4) . . ?
C5 C6 C7 123.8(4) . . ?
O4 C7 O5 124.9(4) . . ?
O4 C7 C6 118.5(4) . . ?
O5 C7 C6 116.6(4) . . ?
O7 C8 O6 126.7(4) . . ?
O7 C8 C9 117.1(4) . . ?
O6 C8 C9 116.2(3) . . ?
N5 C9 C10 126.5(4) . . ?
N5 C9 C8 111.8(3) . . ?
C10 C9 C8 121.7(3) . . ?
C9 C10 H8 109.5 . . ?
C9 C10 H9 109.5 . . ?
H8 C10 H9 109.5 . . ?
C9 C10 H10 109.5 . . ?
H8 C10 H10 109.5 . . ?
H9 C10 H10 109.5 . . ?
O8 C11 N7 122.3(3) . . ?
O8 C11 N6 120.9(3) . . ?
N7 C11 N6 116.8(3) . . ?
C13 C12 H13 109.5 . . ?
C13 C12 H14 109.5 . . ?
H13 C12 H14 109.5 . . ?
C13 C12 H15 109.5 . . ?
H13 C12 H15 109.5 . . ?
H14 C12 H15 109.5 . . ?
N8 C13 C12 126.2(4) . . ?
N8 C13 C14 111.5(4) . . ?
C12 C13 C14 122.3(4) . . ?
O9 C14 O10 126.0(4) . . ?
O9 C14 C13 115.3(4) . . ?
O10 C14 C13 118.7(4) . . ?
O12 C15 O11 124.7(5) . . ?
O12 C15 C16 118.2(4) . . ?
O11 C15 C16 117.1(4) . . ?
N9 C16 C17 126.4(4) . . ?
N9 C16 C15 111.6(4) . . ?
C17 C16 C15 122.0(4) . . ?
C16 C17 H16 109.5 . . ?
C16 C17 H17 109.5 . . ?
H16 C17 H17 109.5 . . ?
C16 C17 H18 109.5 . . ?
H16 C17 H18 109.5 . . ?
H17 C17 H18 109.5 . . ?
O13 C18 N10 127.1(4) . . ?
O13 C18 N11 116.9(4) . . ?
N10 C18 N11 116.1(4) . . ?
C20 C19 H20 109.5 . . ?
C20 C19 H21 109.5 . . ?
H20 C19 H21 109.5 . . ?
C20 C19 H22 109.5 . . ?
H20 C19 H22 109.5 . . ?
H21 C19 H22 109.5 . . ?
N12 C20 C19 125.4(6) . . ?
N12 C20 C21 110.4(5) . . ?
C19 C20 C21 124.1(5) . . ?
O15 C21 O14 124.3(6) . . ?
O15 C21 C20 118.9(5) . . ?
O14 C21 C20 116.8(6) . . ?
O17 C22 O16 125.7(4) . . ?
O17 C22 C23 117.0(4) . . ?
O16 C22 C23 117.2(4) . . ?
N13 C23 C24 125.9(5) . . ?
N13 C23 C22 112.6(4) . . ?
C24 C23 C22 121.5(4) . . ?
C23 C24 H23 109.5 . . ?
C23 C24 H24 109.5 . . ?
H23 C24 H24 109.5 . . ?
C23 C24 H25 109.5 . . ?
H23 C24 H25 109.5 . . ?
H24 C24 H25 109.5 . . ?
O18 C25 N15 123.7(4) . . ?
O18 C25 N14 122.2(4) . . ?
N15 C25 N14 114.1(4) . . ?
C27 C26 H28 109.5 . . ?
C27 C26 H29 109.5 . . ?
H28 C26 H29 109.5 . . ?
C27 C26 H30 109.5 . . ?
H28 C26 H30 109.5 . . ?
H29 C26 H30 109.5 . . ?
N16 C27 C28 112.3(5) . . ?
N16 C27 C26 124.5(5) . . ?
C28 C27 C26 123.1(5) . . ?
O19 C28 O20 123.7(6) . . ?
O19 C28 C27 118.3(6) . . ?
O20 C28 C27 117.9(5) . . ?

loop_
_geom_bond_atom_site_label_1
_geom_bond_atom_site_label_2
_geom_bond_distance
_geom_bond_site_symmetry_2
_geom_bond_publ_flag
Ni1 N1 1.981(4) . ?
Ni1 N16 1.984(4) . ?
Ni1 O1 2.071(4) . ?
Ni1 O20 2.088(3) . ?
Ni1 O18 2.138(3) . ?
Ni1 O3 2.154(3) . ?
Ni2 N4 1.974(3) . ?
Ni2 N5 2.000(3) . ?
Ni2 O6 2.049(3) . ?
Ni2 O5 2.066(3) . ?
Ni2 O3 2.117(3) . ?
Ni2 O8 2.176(3) . ?
Ni3 N9 1.965(3) . ?
Ni3 N8 1.991(3) . ?
Ni3 O11 2.041(3) . ?
Ni3 O13 2.065(3) . ?
Ni3 O10 2.121(3) . ?
Ni3 O8 2.200(3) . ?
Ni4 N12 1.977(4) . ?
Ni4 N13 1.993(4) . ?
Ni4 O15 2.071(3) . ?
Ni4 O16 2.090(3) . ?
Ni4 O13 2.092(3) . ?
Ni4 O18 2.111(3) . ?
Ni5 O22 2.027(4) . ?
Ni5 O26 2.028(4) . ?
Ni5 O21 2.062(4) . ?
Ni5 O23 2.064(5) . ?
Ni5 O25 2.074(5) . ?
Ni5 O24 2.107(4) . ?
Ni6 O29 1.843(13) . ?
Ni6 O29 1.843(13) 11_557 ?
Ni6 O27 2.042(11) . ?
Ni6 O27 2.042(11) 11_557 ?
Ni6 O30 2.091(11) 11_557 ?
Ni6 O30 2.091(11) . ?
Ni6 O31 2.099(12) . ?
Ni6 O31 2.099(12) 11_557 ?
Ni6 O28 2.112(14) . ?
Ni6 O28 2.112(14) 11_557 ?
Ni6 O32 2.214(10) 11_557 ?
Ni6 O32 2.214(10) . ?
O1 C1 1.293(7) . ?
O2 C1 1.247(7) . ?
O3 C4 1.294(5) . ?
O4 C7 1.238(5) . ?
O5 C7 1.285(5) . ?
O6 C8 1.276(5) . ?
O7 C8 1.230(5) . ?
O8 C11 1.255(5) . ?
O9 C14 1.241(5) . ?
O10 C14 1.262(5) . ?
O11 C15 1.271(6) . ?
O12 C15 1.244(6) . ?
O13 C18 1.300(5) . ?
O14 C21 1.261(7) . ?
O15 C21 1.252(7) . ?
O16 C22 1.269(6) . ?
O17 C22 1.245(6) . ?
O18 C25 1.282(5) . ?
O19 C28 1.261(7) . ?
O20 C28 1.263(7) . ?
N1 C2 1.272(6) . ?
N1 N2 1.371(5) . ?
N2 C4 1.314(5) . ?
N3 N4 1.352(5) . ?
N3 C4 1.374(5) . ?
N3 H4 0.8800 . ?
N4 C6 1.280(5) . ?
N5 C9 1.279(5) . ?
N5 N6 1.362(4) . ?
N6 C11 1.356(5) . ?
N6 H11 0.8800 . ?
N7 C11 1.333(5) . ?
N7 N8 1.365(4) . ?
N7 H12 0.8800 . ?
N8 C13 1.279(5) . ?
N9 C16 1.281(6) . ?
N9 N10 1.383(5) . ?
N10 C18 1.316(6) . ?
N11 N12 1.341(5) . ?
N11 C18 1.379(5) . ?
N11 H19 0.8800 . ?
N12 C20 1.291(6) . ?
N13 C23 1.281(6) . ?
N13 N14 1.350(5) . ?
N14 C25 1.347(6) . ?
N14 H26 0.8800 . ?
N15 C25 1.341(6) . ?
N15 N16 1.358(5) . ?
N15 H27 0.8800 . ?
N16 C27 1.279(6) . ?
C1 C2 1.480(8) . ?
C2 C3 1.480(7) . ?
C3 H1 0.9800 . ?
C3 H2 0.9800 . ?
C3 H3 0.9800 . ?
C5 C6 1.483(6) . ?
C5 H5 0.9800 . ?
C5 H6 0.9800 . ?
C5 H7 0.9800 . ?
C6 C7 1.500(6) . ?
C8 C9 1.526(6) . ?
C9 C10 1.479(6) . ?
C10 H8 0.9800 . ?
C10 H9 0.9800 . ?
C10 H10 0.9800 . ?
C12 C13 1.476(6) . ?
C12 H13 0.9800 . ?
C12 H14 0.9800 . ?
C12 H15 0.9800 . ?
C13 C14 1.513(6) . ?
C15 C16 1.506(6) . ?
C16 C17 1.499(6) . ?
C17 H16 0.9800 . ?
C17 H17 0.9800 . ?
C17 H18 0.9800 . ?
C19 C20 1.489(8) . ?
C19 H20 0.9800 . ?
C19 H21 0.9800 . ?
C19 H22 0.9800 . ?
C20 C21 1.523(9) . ?
C22 C23 1.509(7) . ?
C23 C24 1.490(7) . ?
C24 H23 0.9800 . ?
C24 H24 0.9800 . ?
C24 H25 0.9800 . ?
C26 C27 1.491(8) . ?
C26 H28 0.9800 . ?
C26 H29 0.9800 . ?
C26 H30 0.9800 . ?
C27 C28 1.489(8) . ?

loop_
_platon_squeeze_void_nr
_platon_squeeze_void_average_x
_platon_squeeze_void_average_y
_platon_squeeze_void_average_z
_platon_squeeze_void_volume
_platon_squeeze_void_count_electrons
_platon_squeeze_void_content
1 -0.021 -0.033 0.000 7365 1670 ' '
2 0.401 0.200 0.750 15 8 ' '
3 0.799 0.201 0.750 16 7 ' '
4 0.201 0.401 0.250 15 7 ' '
5 0.799 0.599 0.750 16 9 ' '
6 0.200 0.799 0.250 16 8 ' '
7 0.599 0.799 0.250 16 8 ' '
